data_4071469
loop_
_publ_author_name
'Iglesias, Manuel'
'Beetstra, Dirk J.'
'Knight, James C.'
'Ooi, Li-Ling'
'Stasch, Andreas'
'Coles, Simon'
'Male, Louise'
'Hursthouse, Michael B.'
'Cavell, Kingsley J.'
'Dervisi, Athanasia'
'Fallis, Ian A.'

_publ_section_title
;
 Novel Expanded Ring N-Heterocyclic Carbenes: Free Carbenes, Silver
 Complexes, And Structures
;
_journal_issue 13
_journal_name_full Organometallics
_journal_page_first 3279
_journal_paper_doi 10.1021/om800179t
_journal_volume 27
_journal_year 2008
_chemical_formula_sum 'C21 H19 F6 N2 P'
_chemical_formula_weight 444.35
_chemical_name_systematic
; 
 ? 
;
_space_group_IT_number 14
_symmetry_cell_setting monoclinic
_symmetry_space_group_name_Hall '-P 2yn'
_symmetry_space_group_name_H-M 'P 1 21/n 1'
_atom_sites_solution_hydrogens geom
_atom_sites_solution_primary direct
_atom_sites_solution_secondary difmap
_audit_creation_method SHELXL-97
_cell_angle_alpha 90.000(5)
_cell_angle_beta 97.311(5)
_cell_angle_gamma 90.000(5)
_cell_formula_units_Z 4
_cell_length_a 12.038(5)
_cell_length_b 12.986(5)
_cell_length_c 12.608(5)
_cell_measurement_temperature 150(2)
_cell_volume 1954.9(14)
_computing_structure_refinement 'SHELXL-97 (Sheldrick, 1997)'
_computing_structure_solution 'SHELXS-97 (Sheldrick, 1990)'
_diffrn_ambient_temperature 150(2)
_diffrn_measured_fraction_theta_full 0.987
_diffrn_measured_fraction_theta_max 0.987
_diffrn_measurement_device_type 'Nonius Kappa CCD'
_diffrn_radiation_monochromator graphite
_diffrn_radiation_source 'fine-focus sealed tube'
_diffrn_radiation_type MoK\a
_diffrn_radiation_wavelength 0.71069
_diffrn_reflns_av_R_equivalents 0.0244
_diffrn_reflns_av_sigmaI/netI 0.0422
_diffrn_reflns_limit_h_max 15
_diffrn_reflns_limit_h_min -15
_diffrn_reflns_limit_k_max 16
_diffrn_reflns_limit_k_min -16
_diffrn_reflns_limit_l_max 16
_diffrn_reflns_limit_l_min -16
_diffrn_reflns_number 8013
_diffrn_reflns_theta_full 27.00
_diffrn_reflns_theta_max 27.00
_diffrn_reflns_theta_min 3.54
_exptl_absorpt_coefficient_mu 0.207
_exptl_absorpt_correction_T_max 0.984
_exptl_absorpt_correction_T_min 0.741
_exptl_absorpt_correction_type multi-scan
_exptl_absorpt_process_details 'Sortav (Blessing, 1995)'
_exptl_crystal_colour colourless
_exptl_crystal_density_diffrn 1.510
_exptl_crystal_density_method 'not measured'
_exptl_crystal_description block
_exptl_crystal_F_000 912
_exptl_crystal_size_max 0.30
_exptl_crystal_size_mid 0.20
_exptl_crystal_size_min 0.10
_refine_diff_density_max 0.249
_refine_diff_density_min -0.305
_refine_diff_density_rms 0.041
_refine_ls_extinction_method none
_refine_ls_goodness_of_fit_ref 1.042
_refine_ls_hydrogen_treatment constr
_refine_ls_matrix_type full
_refine_ls_number_parameters 308
_refine_ls_number_reflns 4217
_refine_ls_number_restraints 0
_refine_ls_restrained_S_all 1.042
_refine_ls_R_factor_all 0.0513
_refine_ls_R_factor_gt 0.0381
_refine_ls_shift/su_max 0.004
_refine_ls_shift/su_mean 0.000
_refine_ls_structure_factor_coef Fsqd
_refine_ls_weighting_details 'calc w=1/[\s^2^(Fo^2^)+(0.0443P)^2^+0.4487P] where P=(Fo^2^+2Fc^2^)/3'
_refine_ls_weighting_scheme calc
_refine_ls_wR_factor_gt 0.0935
_refine_ls_wR_factor_ref 0.1004
_reflns_number_gt 3394
_reflns_number_total 4217
_reflns_threshold_expression >2sigma(I)
_cod_data_source_file om800179t-file001.cif
_cod_data_source_block Xyl7Ph.HPF6
_cod_original_sg_symbol_H-M P2(1)/n
_cod_database_code 4071469

loop_
_symmetry_equiv_pos_as_xyz
'x, y, z'
'-x+1/2, y+1/2, -z+1/2'
'-x, -y, -z'
'x-1/2, -y-1/2, z-1/2'

loop_
_atom_site_label
_atom_site_type_symbol
_atom_site_fract_x
_atom_site_fract_y
_atom_site_fract_z
_atom_site_U_iso_or_equiv
_atom_site_adp_type
_atom_site_occupancy
_atom_site_symmetry_multiplicity
_atom_site_calc_flag
_atom_site_refinement_flags
_atom_site_disorder_assembly
_atom_site_disorder_group
P1 P 0.96360(3) 0.23744(3) 0.72999(3) 0.02962(13) Uani 1 1 d . . .
F1 F 0.9512(14) 0.2747(18) 0.6130(11) 0.095(4) Uani 0.38(3) 1 d P A 1
N1 N 0.62325(9) 0.35702(9) 0.55752(9) 0.0240(3) Uani 1 1 d . . .
C1 C 0.66148(12) 0.26461(10) 0.53953(11) 0.0240(3) Uani 1 1 d . . .
H1 H 0.7348 0.2623 0.5194 0.029 Uiso 1 1 calc R . .
F2 F 0.83144(8) 0.23509(9) 0.73218(8) 0.0532(3) Uani 1 1 d . A .
N2 N 0.61172(9) 0.17499(9) 0.54570(9) 0.0253(3) Uani 1 1 d . . .
C2 C 0.51336(11) 0.37955(11) 0.59559(11) 0.0283(3) Uani 1 1 d . . .
H2A H 0.4526 0.3671 0.5363 0.034 Uiso 1 1 calc R . .
H2B H 0.5110 0.4533 0.6153 0.034 Uiso 1 1 calc R . .
F3 F 0.9687(12) 0.3544(14) 0.763(3) 0.099(4) Uani 0.38(3) 1 d P A 1
C3 C 0.49233(11) 0.31532(11) 0.69015(11) 0.0262(3) Uani 1 1 d . . .
F4 F 1.09579(8) 0.23917(9) 0.72844(9) 0.0540(3) Uani 1 1 d . A .
C4 C 0.48082(11) 0.20885(12) 0.67800(11) 0.0272(3) Uani 1 1 d . . .
F5 F 0.9607(15) 0.1207(14) 0.695(2) 0.094(4) Uani 0.38(3) 1 d P A 1
C5 C 0.49486(11) 0.16277(12) 0.57121(12) 0.0299(3) Uani 1 1 d . . .
H5A H 0.4757 0.0886 0.5716 0.036 Uiso 1 1 calc R . .
H5B H 0.4425 0.1967 0.5150 0.036 Uiso 1 1 calc R . .
F6 F 0.9797(13) 0.207(3) 0.8517(14) 0.096(5) Uani 0.38(3) 1 d P A 1
C6 C 0.48208(11) 0.36060(12) 0.78841(12) 0.0309(3) Uani 1 1 d . . .
H6 H 0.4904 0.4330 0.7971 0.037 Uiso 1 1 calc R . .
C7 C 0.45953(12) 0.29968(13) 0.87409(12) 0.0333(3) Uani 1 1 d . . .
H7 H 0.4519 0.3306 0.9411 0.040 Uiso 1 1 calc R . .
C8 C 0.44818(12) 0.19421(13) 0.86187(12) 0.0344(4) Uani 1 1 d . . .
H8 H 0.4328 0.1529 0.9204 0.041 Uiso 1 1 calc R . .
C9 C 0.45925(12) 0.14860(13) 0.76399(12) 0.0329(3) Uani 1 1 d . . .
H9 H 0.4520 0.0761 0.7560 0.039 Uiso 1 1 calc R . .
C10 C 0.68781(11) 0.44448(10) 0.52876(11) 0.0240(3) Uani 1 1 d . . .
C11 C 0.71809(11) 0.45036(11) 0.42668(11) 0.0273(3) Uani 1 1 d . . .
H11 H 0.6971 0.3976 0.3759 0.033 Uiso 1 1 calc R . .
C12 C 0.77981(12) 0.53490(12) 0.39962(12) 0.0326(3) Uani 1 1 d . . .
H12 H 0.8018 0.5396 0.3301 0.039 Uiso 1 1 calc R . .
C13 C 0.80918(13) 0.61196(12) 0.47337(13) 0.0352(4) Uani 1 1 d . . .
H13 H 0.8518 0.6692 0.4546 0.042 Uiso 1 1 calc R . .
C14 C 0.77654(12) 0.60577(12) 0.57485(13) 0.0341(4) Uani 1 1 d . . .
H14 H 0.7960 0.6593 0.6252 0.041 Uiso 1 1 calc R . .
C15 C 0.71585(11) 0.52203(11) 0.60293(11) 0.0288(3) Uani 1 1 d . . .
H15 H 0.6935 0.5176 0.6724 0.035 Uiso 1 1 calc R . .
C16 C 0.67309(11) 0.08308(11) 0.52479(11) 0.0249(3) Uani 1 1 d . . .
C17 C 0.71587(11) 0.07278(11) 0.42874(12) 0.0288(3) Uani 1 1 d . . .
H17 H 0.7040 0.1249 0.3757 0.035 Uiso 1 1 calc R . .
C18 C 0.77674(12) -0.01538(12) 0.41109(13) 0.0342(4) Uani 1 1 d . . .
H18 H 0.8074 -0.0233 0.3458 0.041 Uiso 1 1 calc R . .
C19 C 0.79265(12) -0.09139(12) 0.48825(14) 0.0371(4) Uani 1 1 d . . .
H19 H 0.8348 -0.1511 0.4761 0.045 Uiso 1 1 calc R . .
C20 C 0.74743(13) -0.08071(12) 0.58311(13) 0.0365(4) Uani 1 1 d . . .
H20 H 0.7576 -0.1336 0.6355 0.044 Uiso 1 1 calc R . .
C21 C 0.68741(12) 0.00673(12) 0.60203(12) 0.0309(3) Uani 1 1 d . . .
H21 H 0.6564 0.0143 0.6672 0.037 Uiso 1 1 calc R . .
F1A F 0.9415(7) 0.2945(6) 0.6175(7) 0.0566(14) Uani 0.62(3) 1 d P A 2
F3A F 0.9716(6) 0.3421(7) 0.7933(5) 0.0597(15) Uani 0.62(3) 1 d P A 2
F6A F 0.9829(7) 0.1759(6) 0.8402(7) 0.0600(16) Uani 0.62(3) 1 d P A 2
F5A F 0.9558(9) 0.1322(8) 0.6681(7) 0.075(2) Uani 0.62(3) 1 d P A 2

loop_
_atom_site_aniso_label
_atom_site_aniso_U_11
_atom_site_aniso_U_22
_atom_site_aniso_U_33
_atom_site_aniso_U_23
_atom_site_aniso_U_13
_atom_site_aniso_U_12
P1 0.0308(2) 0.0364(2) 0.0220(2) 0.00093(15) 0.00466(15) -0.00070(16)
F1 0.068(5) 0.188(12) 0.029(3) 0.036(6) 0.008(3) 0.015(6)
N1 0.0226(6) 0.0244(6) 0.0252(6) 0.0011(5) 0.0035(4) 0.0018(5)
C1 0.0223(7) 0.0267(7) 0.0226(7) -0.0002(5) 0.0017(5) 0.0006(5)
F2 0.0306(5) 0.0875(9) 0.0411(6) 0.0090(5) 0.0028(4) -0.0017(5)
N2 0.0231(6) 0.0251(6) 0.0277(6) -0.0038(5) 0.0039(5) -0.0023(5)
C2 0.0228(7) 0.0305(8) 0.0322(8) 0.0014(6) 0.0060(6) 0.0048(6)
F3 0.098(5) 0.045(4) 0.156(12) -0.034(7) 0.029(6) -0.002(3)
C3 0.0185(7) 0.0324(8) 0.0277(7) -0.0015(6) 0.0026(5) 0.0013(6)
F4 0.0329(6) 0.0701(8) 0.0612(7) 0.0070(6) 0.0147(5) 0.0014(5)
C4 0.0176(7) 0.0340(8) 0.0302(8) -0.0036(6) 0.0032(5) -0.0041(6)
F5 0.077(6) 0.027(3) 0.182(12) -0.013(7) 0.033(7) -0.003(3)
C5 0.0231(7) 0.0344(8) 0.0329(8) -0.0074(6) 0.0060(6) -0.0075(6)
F6 0.061(4) 0.199(14) 0.025(3) 0.020(7) -0.003(2) -0.004(7)
C6 0.0245(7) 0.0347(8) 0.0343(8) -0.0050(6) 0.0066(6) 0.0010(6)
C7 0.0245(7) 0.0461(9) 0.0301(8) -0.0061(7) 0.0060(6) -0.0013(7)
C8 0.0269(8) 0.0459(9) 0.0315(8) 0.0029(7) 0.0072(6) -0.0047(7)
C9 0.0267(8) 0.0339(9) 0.0391(9) -0.0008(7) 0.0079(6) -0.0066(6)
C10 0.0210(7) 0.0235(7) 0.0272(7) 0.0020(6) 0.0017(5) 0.0040(5)
C11 0.0285(7) 0.0262(7) 0.0274(7) -0.0028(6) 0.0050(6) 0.0026(6)
C12 0.0354(8) 0.0305(8) 0.0341(8) 0.0020(6) 0.0133(6) 0.0031(6)
C13 0.0341(8) 0.0251(8) 0.0482(10) 0.0002(7) 0.0115(7) -0.0023(6)
C14 0.0333(8) 0.0280(8) 0.0406(9) -0.0091(7) 0.0031(7) -0.0020(6)
C15 0.0276(7) 0.0317(8) 0.0267(7) -0.0017(6) 0.0023(6) 0.0020(6)
C16 0.0227(7) 0.0231(7) 0.0281(7) -0.0024(6) 0.0004(5) -0.0039(5)
C17 0.0294(7) 0.0261(7) 0.0310(8) 0.0020(6) 0.0039(6) 0.0000(6)
C18 0.0296(8) 0.0334(8) 0.0405(9) -0.0046(7) 0.0076(6) 0.0015(6)
C19 0.0287(8) 0.0260(8) 0.0550(10) -0.0027(7) -0.0013(7) 0.0027(6)
C20 0.0362(8) 0.0270(8) 0.0431(9) 0.0082(7) -0.0076(7) -0.0051(6)
C21 0.0307(8) 0.0330(8) 0.0275(7) 0.0027(6) -0.0014(6) -0.0066(6)
F1A 0.053(2) 0.074(3) 0.044(2) 0.0315(14) 0.0109(16) 0.0019(15)
F3A 0.052(2) 0.067(4) 0.059(3) -0.0333(18) 0.0051(13) 0.0003(16)
F6A 0.0406(18) 0.090(3) 0.048(4) 0.041(2) 0.0008(17) -0.0040(14)
F5A 0.090(3) 0.054(5) 0.077(3) -0.028(2) -0.0019(19) -0.004(3)

loop_
_atom_type_symbol
_atom_type_description
_atom_type_scat_dispersion_real
_atom_type_scat_dispersion_imag
_atom_type_scat_source
C C 0.0033 0.0016 'International Tables Vol C Tables 4.2.6.8 and 6.1.1.4'
H H 0.0000 0.0000 'International Tables Vol C Tables 4.2.6.8 and 6.1.1.4'
N N 0.0061 0.0033 'International Tables Vol C Tables 4.2.6.8 and 6.1.1.4'
F F 0.0171 0.0103 'International Tables Vol C Tables 4.2.6.8 and 6.1.1.4'
P P 0.1023 0.0942 'International Tables Vol C Tables 4.2.6.8 and 6.1.1.4'

loop_
_geom_angle_atom_site_label_1
_geom_angle_atom_site_label_2
_geom_angle_atom_site_label_3
_geom_angle
F1 P1 F5A 78.8(9)
F1 P1 F3 86.7(9)
F5A P1 F3 165.4(11)
F1 P1 F3A 101.9(9)
F5A P1 F3A 179.3(4)
F3 P1 F3A 15.2(12)
F1 P1 F6 176.0(9)
F5A P1 F6 105.0(12)
F3 P1 F6 89.6(7)
F3A P1 F6 74.4(12)
F1 P1 F5 92.0(8)
F5A P1 F5 13.3(12)
F3 P1 F5 178.3(9)
F3A P1 F5 166.1(10)
F6 P1 F5 91.7(8)
F1 P1 F1A 10.5(11)
F5A P1 F1A 88.3(5)
F3 P1 F1A 77.2(12)
F3A P1 F1A 92.4(4)
F6 P1 F1A 166.4(12)
F5 P1 F1A 101.5(10)
F1 P1 F4 87.7(6)
F5A P1 F4 90.2(4)
F3 P1 F4 89.1(5)
F3A P1 F4 89.8(3)
F6 P1 F4 90.9(6)
F5 P1 F4 89.8(6)
F1A P1 F4 92.1(3)
F1 P1 F6A 167.7(9)
F5A P1 F6A 89.4(5)
F3 P1 F6A 105.1(11)
F3A P1 F6A 89.9(4)
F6 P1 F6A 15.7(13)
F5 P1 F6A 76.2(10)
F1A P1 F6A 177.5(4)
F4 P1 F6A 89.0(3)
F1 P1 F2 92.7(6)
F5A P1 F2 89.7(4)
F3 P1 F2 91.1(5)
F3A P1 F2 90.3(3)
F6 P1 F2 88.7(6)
F5 P1 F2 90.0(6)
F1A P1 F2 88.3(3)
F4 P1 F2 179.59(7)
F6A P1 F2 90.6(3)
C1 N1 C10 117.50(11)
C1 N1 C2 125.32(12)
C10 N1 C2 116.91(11)
N1 C1 N2 128.68(13)
C1 N2 C16 118.20(12)
C1 N2 C5 123.78(12)
C16 N2 C5 118.01(11)
N1 C2 C3 113.08(11)
C6 C3 C4 119.84(14)
C6 C3 C2 120.99(14)
C4 C3 C2 119.15(13)
C9 C4 C3 119.89(14)
C9 C4 C5 121.94(14)
C3 C4 C5 118.16(13)
N2 C5 C4 111.58(11)
C3 C6 C7 119.91(15)
C8 C7 C6 120.15(14)
C7 C8 C9 120.09(14)
C4 C9 C8 120.11(15)
C11 C10 C15 121.13(13)
C11 C10 N1 119.31(12)
C15 C10 N1 119.54(12)
C10 C11 C12 118.91(13)
C13 C12 C11 120.35(14)
C12 C13 C14 120.03(14)
C15 C14 C13 120.20(14)
C14 C15 C10 119.36(14)
C17 C16 C21 121.34(14)
C17 C16 N2 119.73(12)
C21 C16 N2 118.92(13)
C16 C17 C18 118.83(14)
C19 C18 C17 120.23(15)
C18 C19 C20 120.17(15)
C19 C20 C21 120.23(14)
C20 C21 C16 119.18(14)

loop_
_geom_bond_atom_site_label_1
_geom_bond_atom_site_label_2
_geom_bond_distance
P1 F1 1.542(13)
P1 F5A 1.571(9)
P1 F3 1.572(15)
P1 F3A 1.573(8)
P1 F6 1.573(15)
P1 F5 1.580(16)
P1 F1A 1.592(7)
P1 F4 1.5941(12)
P1 F6A 1.594(7)
P1 F2 1.5950(12)
N1 C1 1.3152(18)
N1 C10 1.4482(18)
N1 C2 1.4925(17)
C1 N2 1.3157(18)
N2 C16 1.4454(18)
N2 C5 1.4910(18)
C2 C3 1.503(2)
C3 C6 1.391(2)
C3 C4 1.396(2)
C4 C9 1.388(2)
C4 C5 1.502(2)
C6 C7 1.393(2)
C7 C8 1.383(2)
C8 C9 1.390(2)
C10 C11 1.384(2)
C10 C15 1.387(2)
C11 C12 1.392(2)
C12 C13 1.381(2)
C13 C14 1.388(2)
C14 C15 1.381(2)
C16 C17 1.381(2)
C16 C21 1.385(2)
C17 C18 1.392(2)
C18 C19 1.382(2)
C19 C20 1.383(2)
C20 C21 1.383(2)
